data_2219016
loop_
_publ_author_name
'Zhang, Bing-Yu'
'Nie, Jing-Jing'
'Xu, Duan-Jun'

_publ_section_title
;Triaqua(3-carboxy-5-sulfonatobenzoato-\k<i>O</i>^1^)(1,10-phenanthroline-\k^2^<i>N</i>,<i>N</i>')cobalt(II)
 monohydrate
;
_journal_coeditor_code HB2753
_journal_issue 8
_journal_name_full 'Acta Crystallographica Section E'
_journal_page_first m986
_journal_paper_doi 10.1107/S1600536808019843
_journal_volume 64
_journal_year 2008
_chemical_formula_iupac '[Co (C8 H4 O7 S) (C12 H8 N2) (H2 O)3] , H2 O'
_chemical_formula_moiety 'C20 H18 Co N2 O10 S , H2 O'
_chemical_formula_sum 'C20 H20 Co N2 O11 S'
_chemical_formula_weight 555.37
_chemical_name_systematic
;
Triaqua(3-carboxy-5-sulfonatobenzoato-\k<i>O</i>^1^)(1,10-phenanthroline-
\k^2^<i>N</i>,<i>N</i>')cobalt(II) monohydrate
;
_space_group_IT_number 14
_symmetry_cell_setting monoclinic
_symmetry_space_group_name_Hall '-P 2yn'
_symmetry_space_group_name_H-M 'P 1 21/n 1'
_atom_sites_solution_hydrogens geom
_atom_sites_solution_primary direct
_atom_sites_solution_secondary difmap
_audit_creation_method SHELXL97
_cell_angle_alpha 90.00
_cell_angle_beta 109.645(14)
_cell_angle_gamma 90.00
_cell_formula_units_Z 4
_cell_length_a 10.9968(13)
_cell_length_b 13.9358(18)
_cell_length_c 15.870(2)
_cell_measurement_reflns_used 6846
_cell_measurement_temperature 295(2)
_cell_measurement_theta_max 25.0
_cell_measurement_theta_min 2.0
_cell_volume 2290.5(5)
_computing_cell_refinement 'PROCESS-AUTO (Rigaku, 1998)'
_computing_data_collection 'PROCESS-AUTO (Rigaku, 1998)'
_computing_data_reduction 'CrystalStructure (Rigaku/MSC, 2002)'
_computing_molecular_graphics 'ORTEP-3 (Farrugia, 1997)'
_computing_publication_material 'WinGX (Farrugia, 1999)'
_computing_structure_refinement 'SHELXL97 (Sheldrick, 2008)'
_computing_structure_solution 'SIR92 (Altomare <i>et al.</i>,  1993)'
_diffrn_ambient_temperature 295(2)
_diffrn_detector_area_resol_mean 10.0
_diffrn_measured_fraction_theta_full 0.998
_diffrn_measured_fraction_theta_max 0.998
_diffrn_measurement_device_type 'Rigaku R-AXIS RAPID IP'
_diffrn_measurement_method \w
_diffrn_radiation_monochromator graphite
_diffrn_radiation_source 'fine-focus sealed tube'
_diffrn_radiation_type MoK\a
_diffrn_radiation_wavelength 0.71073
_diffrn_reflns_av_R_equivalents 0.0513
_diffrn_reflns_av_sigmaI/netI 0.0354
_diffrn_reflns_limit_h_max 13
_diffrn_reflns_limit_h_min -13
_diffrn_reflns_limit_k_max 16
_diffrn_reflns_limit_k_min -17
_diffrn_reflns_limit_l_max 19
_diffrn_reflns_limit_l_min -18
_diffrn_reflns_number 25103
_diffrn_reflns_theta_full 26.00
_diffrn_reflns_theta_max 26.00
_diffrn_reflns_theta_min 1.98
_diffrn_standards_interval_count 0
_diffrn_standards_interval_time 0
_diffrn_standards_number 0
_exptl_absorpt_coefficient_mu 0.905
_exptl_absorpt_correction_T_max 0.835
_exptl_absorpt_correction_T_min 0.740
_exptl_absorpt_correction_type multi-scan
_exptl_absorpt_process_details '(ABSCOR; Higashi, 1995)'
_exptl_crystal_colour red
_exptl_crystal_density_diffrn 1.611
_exptl_crystal_density_method 'not measured'
_exptl_crystal_description prism
_exptl_crystal_F_000 1140
_exptl_crystal_size_max 0.36
_exptl_crystal_size_mid 0.24
_exptl_crystal_size_min 0.20
_refine_diff_density_max 0.404
_refine_diff_density_min -0.284
_refine_ls_extinction_method none
_refine_ls_goodness_of_fit_ref 1.061
_refine_ls_hydrogen_treatment constr
_refine_ls_matrix_type full
_refine_ls_number_parameters 316
_refine_ls_number_reflns 4490
_refine_ls_number_restraints 0
_refine_ls_restrained_S_all 1.061
_refine_ls_R_factor_all 0.0525
_refine_ls_R_factor_gt 0.0348
_refine_ls_shift/su_max 0.000
_refine_ls_shift/su_mean 0.000
_refine_ls_structure_factor_coef Fsqd
_refine_ls_weighting_details 'calc w = 1/[\s^2^(Fo^2^)+(0.0494P)^2^+0.1783P] where P=(Fo^2^+2Fc^2^)/3'
_refine_ls_weighting_scheme calc
_refine_ls_wR_factor_gt 0.0888
_refine_ls_wR_factor_ref 0.0948
_reflns_number_gt 3416
_reflns_number_total 4490
_reflns_threshold_expression I>2\s(I)
_cod_data_source_file hb2753.cif
_cod_data_source_block I
_cod_original_cell_volume 2290.4(5)
_cod_original_sg_symbol_H-M 'P 21/n'
_cod_database_code 2219016
_cod_database_fobs_code 2219016

loop_
_symmetry_equiv_pos_as_xyz
'x, y, z'
'-x+1/2, y+1/2, -z+1/2'
'-x, -y, -z'
'x-1/2, -y-1/2, z-1/2'

loop_
_atom_site_type_symbol
_atom_site_label
_atom_site_fract_x
_atom_site_fract_y
_atom_site_fract_z
_atom_site_U_iso_or_equiv
_atom_site_adp_type
_atom_site_calc_flag
_atom_site_refinement_flags
_atom_site_occupancy
Co Co 0.32537(3) 0.13651(2) 0.35952(2) 0.03134(12) Uani d . 1
S S 0.05040(5) 0.06815(4) 0.78134(4) 0.03161(16) Uani d . 1
N N1 0.52786(18) 0.12769(13) 0.38882(13) 0.0321(4) Uani d . 1
N N2 0.3431(2) 0.14723(15) 0.22955(13) 0.0387(5) Uani d . 1
O O1 0.32643(15) 0.12435(12) 0.48995(11) 0.0367(4) Uani d . 1
O O2 0.11757(17) 0.14036(17) 0.47225(13) 0.0674(7) Uani d . 1
O O3 0.63866(15) 0.09338(13) 0.80484(11) 0.0418(4) Uani d . 1
O O4 0.55844(17) 0.09929(17) 0.91585(12) 0.0585(6) Uani d . 1
H H4A 0.6392 0.0966 0.9595 0.088 Uiso d R 1
O O5 0.30048(15) -0.01239(12) 0.33733(11) 0.0386(4) Uani d . 1
H H5A 0.2252 -0.0345 0.3241 0.058 Uiso d R 1
H H5B 0.3245 -0.0352 0.2950 0.058 Uiso d R 1
O O6 0.35517(15) 0.28948(12) 0.38099(11) 0.0388(4) Uani d . 1
H H6A 0.2923 0.3108 0.3420 0.058 Uiso d R 1
H H6B 0.4197 0.3111 0.3694 0.058 Uiso d R 1
O O7 0.12326(15) 0.16385(12) 0.31242(11) 0.0405(4) Uani d . 1
H H7A 0.1099 0.1588 0.3629 0.061 Uiso d R 1
H H7B 0.0742 0.1278 0.2734 0.061 Uiso d R 1
O O11 0.05105(16) -0.03233(12) 0.80684(11) 0.0435(4) Uani d . 1
O O12 0.07483(16) 0.13193(13) 0.85730(12) 0.0444(5) Uani d . 1
O O13 -0.06484(15) 0.09361(14) 0.70756(12) 0.0465(5) Uani d . 1
O O1W 0.7986(2) 0.1114(2) 1.02278(15) 0.0893(9) Uani d . 1
H H1A 0.8596 0.1380 0.9985 0.134 Uiso d R 1
H H1B 0.8576 0.0794 1.0741 0.134 Uiso d R 1
C C1 0.6184(2) 0.11688(18) 0.46861(17) 0.0395(6) Uani d . 1
H H1 0.5929 0.1065 0.5181 0.047 Uiso calc R 1
C C2 0.7504(3) 0.12047(19) 0.4809(2) 0.0488(7) Uani d . 1
H H2 0.8108 0.1121 0.5377 0.059 Uiso calc R 1
C C3 0.7901(2) 0.13620(18) 0.4096(2) 0.0482(7) Uani d . 1
H H3 0.8777 0.1396 0.4175 0.058 Uiso calc R 1
C C4 0.6977(2) 0.14729(16) 0.32399(19) 0.0393(6) Uani d . 1
C C5 0.7295(3) 0.16124(19) 0.2445(2) 0.0497(7) Uani d . 1
H H5 0.8156 0.1661 0.2486 0.060 Uiso calc R 1
C C6 0.6364(3) 0.16742(19) 0.1640(2) 0.0527(8) Uani d . 1
H H6 0.6597 0.1761 0.1134 0.063 Uiso calc R 1
C C7 0.5023(3) 0.16096(18) 0.15414(18) 0.0446(7) Uani d . 1
C C8 0.4010(3) 0.1641(2) 0.07230(19) 0.0596(8) Uani d . 1
H H8 0.4191 0.1708 0.0194 0.071 Uiso calc R 1
C C9 0.2766(3) 0.1574(2) 0.0696(2) 0.0637(9) Uani d . 1
H H9 0.2094 0.1578 0.0151 0.076 Uiso calc R 1
C C10 0.2509(3) 0.1500(2) 0.14981(19) 0.0537(8) Uani d . 1
H H10 0.1653 0.1468 0.1473 0.064 Uiso calc R 1
C C11 0.4678(2) 0.15056(17) 0.23164(17) 0.0349(6) Uani d . 1
C C12 0.5665(2) 0.14201(16) 0.31698(16) 0.0323(5) Uani d . 1
C C13 0.2328(2) 0.12619(17) 0.51846(16) 0.0348(6) Uani d . 1
C C14 0.2602(2) 0.10967(16) 0.61750(15) 0.0305(5) Uani d . 1
C C15 0.1576(2) 0.09694(17) 0.64978(16) 0.0320(5) Uani d . 1
H H15 0.0731 0.0971 0.6102 0.038 Uiso calc R 1
C C16 0.1814(2) 0.08409(16) 0.74032(15) 0.0293(5) Uani d . 1
C C17 0.3073(2) 0.08407(16) 0.80040(16) 0.0317(5) Uani d . 1
H H17 0.3226 0.0759 0.8613 0.038 Uiso calc R 1
C C18 0.4098(2) 0.09629(17) 0.76915(15) 0.0312(5) Uani d . 1
C C19 0.3862(2) 0.10878(17) 0.67763(16) 0.0313(5) Uani d . 1
H H19 0.4551 0.1165 0.6567 0.038 Uiso calc R 1
C C20 0.5461(2) 0.09713(18) 0.83179(16) 0.0351(6) Uani d . 1

loop_
_atom_site_aniso_label
_atom_site_aniso_U_11
_atom_site_aniso_U_22
_atom_site_aniso_U_33
_atom_site_aniso_U_12
_atom_site_aniso_U_13
_atom_site_aniso_U_23
Co 0.02507(18) 0.0439(2) 0.0262(2) -0.00116(13) 0.01016(14) 0.00125(14)
S 0.0246(3) 0.0425(3) 0.0300(3) -0.0027(2) 0.0122(3) -0.0003(3)
N1 0.0287(10) 0.0399(11) 0.0287(11) 0.0004(8) 0.0110(9) 0.0012(9)
N2 0.0379(12) 0.0501(13) 0.0271(12) 0.0012(10) 0.0095(10) 0.0028(9)
O1 0.0289(9) 0.0581(11) 0.0255(9) 0.0008(7) 0.0122(7) 0.0025(8)
O2 0.0307(10) 0.141(2) 0.0324(11) 0.0098(11) 0.0125(9) 0.0141(12)
O3 0.0264(9) 0.0628(11) 0.0378(10) -0.0036(8) 0.0130(8) -0.0111(9)
O4 0.0326(10) 0.1136(17) 0.0280(10) -0.0016(11) 0.0086(8) -0.0058(11)
O5 0.0324(9) 0.0489(10) 0.0370(10) -0.0058(7) 0.0149(8) -0.0054(8)
O6 0.0271(8) 0.0478(10) 0.0438(10) 0.0009(7) 0.0149(8) 0.0058(8)
O7 0.0306(9) 0.0577(11) 0.0318(10) -0.0018(8) 0.0085(8) -0.0016(8)
O11 0.0412(10) 0.0457(10) 0.0476(11) -0.0046(8) 0.0205(9) 0.0054(9)
O12 0.0374(10) 0.0588(12) 0.0421(11) -0.0031(8) 0.0200(9) -0.0150(9)
O13 0.0248(9) 0.0721(13) 0.0401(11) -0.0009(8) 0.0077(8) 0.0100(9)
O1W 0.0410(12) 0.174(3) 0.0463(14) -0.0109(14) 0.0059(10) 0.0314(15)
C1 0.0319(13) 0.0495(15) 0.0355(15) 0.0006(11) 0.0093(12) 0.0020(12)
C2 0.0343(14) 0.0544(17) 0.0490(18) 0.0024(12) 0.0025(13) 0.0004(14)
C3 0.0264(13) 0.0477(16) 0.071(2) 0.0014(11) 0.0164(14) -0.0012(14)
C4 0.0380(14) 0.0310(13) 0.0588(18) 0.0015(10) 0.0291(14) 0.0002(12)
C5 0.0503(17) 0.0424(16) 0.072(2) 0.0004(13) 0.0416(17) -0.0008(14)
C6 0.077(2) 0.0411(15) 0.064(2) 0.0034(14) 0.0561(19) 0.0034(14)
C7 0.0640(19) 0.0398(15) 0.0406(16) 0.0052(13) 0.0316(15) 0.0040(12)
C8 0.089(3) 0.063(2) 0.0345(17) 0.0117(18) 0.0306(17) 0.0098(14)
C9 0.078(2) 0.078(2) 0.0265(16) 0.0079(18) 0.0057(16) 0.0064(15)
C10 0.0482(17) 0.072(2) 0.0343(16) 0.0018(15) 0.0059(14) 0.0050(14)
C11 0.0438(15) 0.0335(13) 0.0340(14) 0.0020(10) 0.0217(12) 0.0021(10)
C12 0.0350(13) 0.0287(12) 0.0389(15) -0.0009(10) 0.0199(12) -0.0017(10)
C13 0.0285(13) 0.0493(15) 0.0285(13) -0.0020(11) 0.0123(11) 0.0011(11)
C14 0.0306(12) 0.0347(12) 0.0286(13) -0.0025(10) 0.0132(11) -0.0027(10)
C15 0.0261(12) 0.0389(13) 0.0317(13) -0.0010(10) 0.0108(10) -0.0026(11)
C16 0.0277(12) 0.0329(12) 0.0305(13) -0.0019(9) 0.0139(10) -0.0022(10)
C17 0.0305(12) 0.0397(14) 0.0276(13) -0.0024(10) 0.0134(11) -0.0007(10)
C18 0.0287(12) 0.0345(12) 0.0298(13) -0.0038(10) 0.0089(10) -0.0022(10)
C19 0.0270(12) 0.0401(13) 0.0320(13) -0.0019(10) 0.0166(10) -0.0016(11)
C20 0.0269(12) 0.0452(14) 0.0328(14) -0.0028(11) 0.0096(11) -0.0012(11)

loop_
_atom_type_symbol
_atom_type_description
_atom_type_scat_dispersion_real
_atom_type_scat_dispersion_imag
_atom_type_scat_source
C C 0.0033 0.0016 'International Tables Vol C Tables 4.2.6.8 and 6.1.1.4'
H H 0.0000 0.0000 'International Tables Vol C Tables 4.2.6.8 and 6.1.1.4'
N N 0.0061 0.0033 'International Tables Vol C Tables 4.2.6.8 and 6.1.1.4'
O O 0.0106 0.0060 'International Tables Vol C Tables 4.2.6.8 and 6.1.1.4'
Co Co 0.3494 0.9721 'International Tables Vol C Tables 4.2.6.8 and 6.1.1.4'
S S 0.1246 0.1234 'International Tables Vol C Tables 4.2.6.8 and 6.1.1.4'

loop_
_geom_angle_atom_site_label_1
_geom_angle_atom_site_label_2
_geom_angle_atom_site_label_3
_geom_angle
O1 Co O5 92.48(6)
O1 Co N1 97.09(7)
O5 Co N1 92.72(7)
O1 Co O7 91.14(6)
O5 Co O7 93.21(6)
N1 Co O7 169.64(7)
O1 Co N2 174.74(7)
O5 Co N2 87.51(7)
N1 Co N2 77.66(8)
O7 Co N2 94.11(7)
O1 Co O6 88.49(6)
O5 Co O6 178.49(6)
N1 Co O6 86.00(6)
O7 Co O6 87.93(6)
N2 Co O6 91.43(7)
O12 S O13 112.88(11)
O12 S O11 112.12(11)
O13 S O11 112.37(11)
O12 S C16 106.31(11)
O13 S C16 105.58(11)
O11 S C16 106.98(10)
C1 N1 C12 118.0(2)
C1 N1 Co 127.59(17)
C12 N1 Co 114.17(15)
C10 N2 C11 117.5(2)
C10 N2 Co 129.16(19)
C11 N2 Co 113.33(16)
C13 O1 Co 128.88(16)
C20 O4 H4A 120.8
Co O5 H5A 117.7
Co O5 H5B 116.0
H5A O5 H5B 101.8
Co O6 H6A 101.2
Co O6 H6B 114.2
H6A O6 H6B 105.4
Co O7 H7A 98.2
Co O7 H7B 119.3
H7A O7 H7B 111.6
H1A O1W H1B 99.1
N1 C1 C2 122.5(2)
N1 C1 H1 118.7
C2 C1 H1 118.7
C3 C2 C1 119.8(3)
C3 C2 H2 120.1
C1 C2 H2 120.1
C2 C3 C4 119.5(2)
C2 C3 H3 120.3
C4 C3 H3 120.3
C3 C4 C12 117.3(2)
C3 C4 C5 123.8(2)
C12 C4 C5 118.9(3)
C6 C5 C4 120.8(3)
C6 C5 H5 119.6
C4 C5 H5 119.6
C5 C6 C7 121.8(3)
C5 C6 H6 119.1
C7 C6 H6 119.1
C8 C7 C11 116.7(3)
C8 C7 C6 124.7(3)
C11 C7 C6 118.7(3)
C9 C8 C7 120.5(3)
C9 C8 H8 119.8
C7 C8 H8 119.8
C8 C9 C10 119.1(3)
C8 C9 H9 120.4
C10 C9 H9 120.4
N2 C10 C9 123.1(3)
N2 C10 H10 118.5
C9 C10 H10 118.5
N2 C11 C7 123.1(2)
N2 C11 C12 117.3(2)
C7 C11 C12 119.6(2)
N1 C12 C4 122.8(2)
N1 C12 C11 117.1(2)
C4 C12 C11 120.1(2)
O2 C13 O1 125.8(2)
O2 C13 C14 116.3(2)
O1 C13 C14 118.0(2)
C19 C14 C15 119.1(2)
C19 C14 C13 121.1(2)
C15 C14 C13 119.7(2)
C16 C15 C14 120.2(2)
C16 C15 H15 119.9
C14 C15 H15 119.9
C15 C16 C17 120.6(2)
C15 C16 S 120.11(17)
C17 C16 S 119.32(17)
C18 C17 C16 119.7(2)
C18 C17 H17 120.1
C16 C17 H17 120.1
C17 C18 C19 119.9(2)
C17 C18 C20 121.2(2)
C19 C18 C20 119.0(2)
C14 C19 C18 120.5(2)
C14 C19 H19 119.8
C18 C19 H19 119.8
O3 C20 O4 123.1(2)
O3 C20 C18 122.0(2)
O4 C20 C18 114.8(2)

loop_
_geom_bond_atom_site_label_1
_geom_bond_atom_site_label_2
_geom_bond_distance
_geom_bond_publ_flag
Co O1 2.0730(16) y
Co O5 2.1070(17) y
Co O6 2.1663(17) y
Co O7 2.1277(16) y
Co N1 2.1198(19) y
Co N2 2.141(2) y
S O11 1.4569(18) ?
S O12 1.4482(18) ?
S O13 1.4509(17) ?
S C16 1.783(2) ?
N1 C1 1.330(3) ?
N1 C12 1.359(3) ?
N2 C10 1.330(3) ?
N2 C11 1.361(3) ?
O1 C13 1.257(3) n
O2 C13 1.248(3) n
O3 C20 1.231(3) n
O4 C20 1.295(3) n
O4 H4A 0.9257 ?
O5 H5A 0.8416 ?
O5 H5B 0.8608 ?
O6 H6A 0.8129 ?
O6 H6B 0.8463 ?
O7 H7A 0.8645 ?
O7 H7B 0.8385 ?
O1W H1A 0.9530 ?
O1W H1B 0.9630 ?
C1 C2 1.399(4) ?
C1 H1 0.9300 ?
C2 C3 1.361(4) ?
C2 H2 0.9300 ?
C3 C4 1.405(4) ?
C3 H3 0.9300 ?
C4 C12 1.411(3) ?
C4 C5 1.431(4) ?
C5 C6 1.345(4) ?
C5 H5 0.9300 ?
C6 C7 1.432(4) ?
C6 H6 0.9300 ?
C7 C8 1.399(4) ?
C7 C11 1.411(3) ?
C8 C9 1.357(4) ?
C8 H8 0.9300 ?
C9 C10 1.398(4) ?
C9 H9 0.9300 ?
C10 H10 0.9300 ?
C11 C12 1.428(3) ?
C13 C14 1.515(3) ?
C14 C19 1.393(3) ?
C14 C15 1.399(3) ?
C15 C16 1.383(3) ?
C15 H15 0.9300 ?
C16 C17 1.392(3) ?
C17 C18 1.386(3) ?
C17 H17 0.9300 ?
C18 C19 1.398(3) ?
C18 C20 1.495(3) ?
C19 H19 0.9300 ?

loop_
_geom_hbond_atom_site_label_D
_geom_hbond_atom_site_label_H
_geom_hbond_atom_site_label_A
_geom_hbond_site_symmetry_A
_geom_hbond_distance_DH
_geom_hbond_distance_HA
_geom_hbond_distance_DA
_geom_hbond_angle_DHA
_geom_hbond_publ_flag
O1W H1A O6 4_666 0.95 2.11 2.881(3) 137 y
O1W H1B O11 3_657 0.96 1.93 2.873(3) 165 y
O4 H4A O1W . 0.93 1.71 2.621(3) 166 y
O5 H5A O13 3_556 0.84 1.86 2.695(3) 175 y
O5 H5B O3 3_656 0.86 1.94 2.798(2) 174 y
O6 H6A O3 4_565 0.81 2.08 2.803(2) 149 y
O6 H6B O12 4_665 0.85 1.95 2.790(3) 173 y
O7 H7A O2 . 0.86 1.73 2.579(3) 168 y
O7 H7B O11 3_556 0.84 2.03 2.859(2) 172 y
C1 H1 O5 3_656 0.93 2.56 3.249(3) 131 y
C2 H2 O13 1_655 0.93 2.59 3.506(4) 167 y
C3 H3 O2 1_655 0.93 2.48 3.399(3) 168 y
C6 H6 O1W 1_554 0.93 2.59 3.391(4) 145 y
C9 H9 O12 1_554 0.93 2.47 3.373(4) 164 y
